data_4063374
loop_
_publ_author_name
'Kirillov, Evgeny'
'Marquet, Nicolas'
'Bader, Manuela'
'Razavi, Abbas'
'Belia, Vincenzo'
'Hampel, Frank'
'Roisnel, Thierry'
'Gladysz, John A.'
'Carpentier, Jean-Fran\,cois'

_publ_section_title
;
 Chiral-at-ansa-Bridged Group 4 Metallocene Complexes
 {(R1R2C)-(3,6-tBu2Flu)(3-R3-5-Me-C5H2)}MCl2: Synthesis, Structure,
 Stereochemistry, and Use in Highly Isoselective Propylene Polymerization
;
_journal_coden_ASTM ORGND7
_journal_issue 2
_journal_name_full Organometallics
_journal_page_first 263
_journal_page_last 272
_journal_paper_doi 10.1021/om100897j
_journal_volume 30
_journal_year 2011
_chemical_compound_source 'synthesis as described'
_chemical_formula_moiety 'C46 H52 Cl2 Zr1'
_chemical_formula_sum 'C46 H52 Cl2 Zr'
_chemical_formula_weight 767
_space_group_IT_number 14
_symmetry_cell_setting monoclinic
_symmetry_Int_Tables_number 14
_symmetry_space_group_name_Hall '-P 2yn'
_symmetry_space_group_name_H-M 'P 1 21/n 1'
_atom_sites_solution_hydrogens geom
_atom_sites_solution_primary direct
_atom_sites_solution_secondary difmap
_audit_conform_dict_location ftp://ftp.iucr.org/pub/cif_core.dic
_audit_conform_dict_name cif_core.dic
_audit_conform_dict_version 2.3
_audit_creation_date 2007-02-21T15:21:54-00:00
_audit_creation_method 'WinGX routine CIF_UPDATE'
_cell_angle_alpha 90
_cell_angle_beta 95.147(2)
_cell_angle_gamma 90
_cell_formula_units_Z 4
_cell_length_a 10.1294(4)
_cell_length_b 18.5232(9)
_cell_length_c 20.7106(9)
_cell_measurement_reflns_used 7177
_cell_measurement_temperature 100(2)
_cell_measurement_theta_max 27.44
_cell_measurement_theta_min 2.26
_cell_measurement_wavelength 0.71073
_cell_volume 3870.2(3)
_computing_cell_refinement 'Bruker SMART'
_computing_data_collection 'Bruker SMART'
_computing_data_reduction 'Bruker SAINT'
_computing_molecular_graphics 'Ortep-3 for Windows (Farrugia, 1997)'
_computing_publication_material 'WinGX publication routines (Farrugia, 1999)'
_computing_structure_refinement 'SHELXL-97 (Sheldrick, 1997)'
_computing_structure_solution 'SIR97 (Altomare et al., 1999)'
_diffrn_ambient_temperature 100(2)
_diffrn_detector 'CCD plate'
_diffrn_measured_fraction_theta_full 0.998
_diffrn_measured_fraction_theta_max 0.998
_diffrn_measurement_device_type 'APEXII, Bruker-AXS'
_diffrn_measurement_method 'CCD rotation images, thin slices'
_diffrn_radiation_monochromator graphite
_diffrn_radiation_probe x-ray
_diffrn_radiation_type MoK\a
_diffrn_radiation_wavelength 0.71073
_diffrn_reflns_av_R_equivalents 0.0587
_diffrn_reflns_av_unetI/netI 0.0486
_diffrn_reflns_limit_h_max 13
_diffrn_reflns_limit_h_min -11
_diffrn_reflns_limit_k_max 23
_diffrn_reflns_limit_k_min -24
_diffrn_reflns_limit_l_max 26
_diffrn_reflns_limit_l_min -26
_diffrn_reflns_number 38826
_diffrn_reflns_theta_full 27.48
_diffrn_reflns_theta_max 27.48
_diffrn_reflns_theta_min 2.91
_exptl_absorpt_coefficient_mu 0.453
_exptl_absorpt_correction_T_max 0.926
_exptl_absorpt_correction_T_min 0.885
_exptl_absorpt_correction_type multi-scan
_exptl_absorpt_process_details
;
  [Sheldrick, G.M. (2002). SADABS Bruker AXS Inc., Madison, Wisconsin, USA]
;
_exptl_crystal_colour red
_exptl_crystal_density_diffrn 1.316
_exptl_crystal_density_method 'not measured'
_exptl_crystal_description prism
_exptl_crystal_F_000 1608
_exptl_crystal_size_max 0.27
_exptl_crystal_size_mid 0.25
_exptl_crystal_size_min 0.17
_refine_diff_density_max 0.557
_refine_diff_density_min -0.57
_refine_diff_density_rms 0.076
_refine_ls_extinction_method none
_refine_ls_goodness_of_fit_ref 1.057
_refine_ls_hydrogen_treatment constr
_refine_ls_matrix_type full
_refine_ls_number_parameters 442
_refine_ls_number_reflns 8859
_refine_ls_number_restraints 0
_refine_ls_restrained_S_all 1.057
_refine_ls_R_factor_all 0.0625
_refine_ls_R_factor_gt 0.0505
_refine_ls_shift/su_max 0.003
_refine_ls_shift/su_mean 0
_refine_ls_structure_factor_coef Fsqd
_refine_ls_weighting_details 'calc w=1/[\s^2^(Fo^2^)+(0.0371P)^2^+5.4157P] where P=(Fo^2^+2Fc^2^)/3'
_refine_ls_weighting_scheme calc
_refine_ls_wR_factor_gt 0.1079
_refine_ls_wR_factor_ref 0.1151
_reflns_number_gt 7459
_reflns_number_total 8859
_reflns_threshold_expression >2sigma(I)
_cod_data_source_file om100897j_si_001.cif
_cod_data_source_block job_complex_syn3b
_cod_depositor_comments
;
 Updated bibliographic information.

 Antanas Vaitkus,
 2019-09-24
;
_cod_original_sg_symbol_H-M 'P 21/n'
_cod_database_code 4063374

loop_
_symmetry_equiv_pos_as_xyz
'x, y, z'
'-x+1/2, y+1/2, -z+1/2'
'-x, -y, -z'
'x-1/2, -y-1/2, z-1/2'

loop_
_atom_site_label
_atom_site_type_symbol
_atom_site_fract_x
_atom_site_fract_y
_atom_site_fract_z
_atom_site_U_iso_or_equiv
_atom_site_adp_type
_atom_site_occupancy
_atom_site_calc_flag
_atom_site_refinement_flags
_atom_site_disorder_assembly
_atom_site_disorder_group
Cl1 Cl 1.10331(7) -0.12534(4) 0.70026(4) 0.02968(16) Uani 1 d . . .
Cl2 Cl 0.83737(8) -0.21974(4) 0.77021(4) 0.03692(19) Uani 1 d . . .
Zr1 Zr 0.86278(2) -0.129010(14) 0.688958(12) 0.01993(8) Uani 1 d . . .
C11 C 0.6794(3) -0.05119(15) 0.72321(13) 0.0231(6) Uani 1 d . . .
C12 C 0.7767(3) -0.04182(16) 0.77786(13) 0.0249(6) Uani 1 d . . .
C13 C 0.7494(3) -0.06754(17) 0.83952(14) 0.0282(6) Uani 1 d . . .
H13 H 0.8133 -0.0607 0.8755 0.034 Uiso 1 calc R . .
C14 C 0.6323(3) -0.10229(18) 0.84852(15) 0.0328(7) Uani 1 d . . .
C159 C 0.5976(4) -0.1319(2) 0.91368(16) 0.0417(8) Uani 1 d . . .
C15A C 0.4777(4) -0.0891(3) 0.9345(2) 0.0630(12) Uani 1 d . . .
H15A H 0.4538 -0.1073 0.9763 0.094 Uiso 1 calc R . .
H15B H 0.4024 -0.095 0.9018 0.094 Uiso 1 calc R . .
H15C H 0.5009 -0.0378 0.9386 0.094 Uiso 1 calc R . .
C15B C 0.7134(4) -0.1237(2) 0.96567(16) 0.0558(11) Uani 1 d . . .
H15D H 0.6883 -0.1434 1.0068 0.084 Uiso 1 calc R . .
H15E H 0.7358 -0.0725 0.9712 0.084 Uiso 1 calc R . .
H15F H 0.7904 -0.1501 0.9524 0.084 Uiso 1 calc R . .
C15C C 0.5619(4) -0.2116(2) 0.90754(18) 0.0526(10) Uani 1 d . . .
H15G H 0.5402 -0.23 0.9497 0.079 Uiso 1 calc R . .
H15H H 0.6373 -0.2386 0.8933 0.079 Uiso 1 calc R . .
H15I H 0.4851 -0.2176 0.8757 0.079 Uiso 1 calc R . .
C16 C 0.5384(3) -0.11150(17) 0.79339(14) 0.0308(7) Uani 1 d . . .
H16 H 0.4573 -0.1353 0.7993 0.037 Uiso 1 calc R . .
C17 C 0.5592(3) -0.08787(16) 0.73285(14) 0.0269(6) Uani 1 d . . .
H17 H 0.4943 -0.0957 0.6975 0.032 Uiso 1 calc R . .
C18 C 0.7305(3) -0.02204(15) 0.66646(13) 0.0217(5) Uani 1 d . . .
C19 C 0.8570(3) 0.00869(14) 0.68665(13) 0.0209(5) Uani 1 d . . .
C20 C 0.8874(3) -0.00441(15) 0.75466(13) 0.0245(6) Uani 1 d . . .
C21 C 1.0071(3) 0.02226(16) 0.78710(14) 0.0254(6) Uani 1 d . . .
H21 H 1.0268 0.0133 0.8321 0.03 Uiso 1 calc R . .
C22 C 1.0948(3) 0.06117(16) 0.75342(14) 0.0264(6) Uani 1 d . . .
C23 C 1.2253(3) 0.09177(18) 0.78555(15) 0.0323(7) Uani 1 d . . .
C23A C 1.3388(3) 0.0536(2) 0.75567(18) 0.0485(10) Uani 1 d . . .
H23A H 1.3309 0.0617 0.7087 0.073 Uiso 1 calc R . .
H23B H 1.3346 0.0016 0.7644 0.073 Uiso 1 calc R . .
H23C H 1.4237 0.0728 0.7747 0.073 Uiso 1 calc R . .
C23B C 1.2324(4) 0.1733(2) 0.77234(19) 0.0473(9) Uani 1 d . . .
H23D H 1.224 0.1819 0.7255 0.071 Uiso 1 calc R . .
H23E H 1.3176 0.1923 0.7913 0.071 Uiso 1 calc R . .
H23F H 1.16 0.1979 0.7919 0.071 Uiso 1 calc R . .
C23C C 1.2392(3) 0.0794(2) 0.85798(16) 0.0444(9) Uani 1 d . . .
H23G H 1.167 0.1039 0.8776 0.067 Uiso 1 calc R . .
H23H H 1.3245 0.0986 0.8765 0.067 Uiso 1 calc R . .
H23I H 1.2352 0.0275 0.8668 0.067 Uiso 1 calc R . .
C24 C 1.0615(3) 0.07405(16) 0.68637(14) 0.0269(6) Uani 1 d . . .
H24 H 1.1214 0.1013 0.6633 0.032 Uiso 1 calc R . .
C25 C 0.9484(3) 0.04939(15) 0.65350(14) 0.0241(6) Uani 1 d . . .
H25 H 0.9306 0.0594 0.6086 0.029 Uiso 1 calc R . .
C31 C 0.6694(3) -0.03449(14) 0.59777(13) 0.0198(5) Uani 1 d . . .
H31 H 0.5737 -0.0455 0.6012 0.024 Uiso 1 calc R . .
C32 C 0.6730(3) 0.02785(15) 0.54983(14) 0.0236(6) Uani 1 d . . .
C33 C 0.6566(3) 0.09954(16) 0.57172(15) 0.0277(6) Uani 1 d . . .
C33A C 0.6242(3) 0.11893(17) 0.63942(16) 0.0349(7) Uani 1 d . . .
H33A H 0.6238 0.0751 0.6659 0.052 Uiso 0.5 calc PR . .
H33B H 0.5366 0.1418 0.6374 0.052 Uiso 0.5 calc PR . .
H33C H 0.6911 0.1525 0.6589 0.052 Uiso 0.5 calc PR . .
H33D H 0.6105 0.1712 0.6422 0.052 Uiso 0.5 calc PR . .
H33E H 0.6977 0.1045 0.6707 0.052 Uiso 0.5 calc PR . .
H33F H 0.5433 0.0937 0.6492 0.052 Uiso 0.5 calc PR . .
C34 C 0.6611(3) 0.15637(17) 0.52735(17) 0.0357(7) Uani 1 d . . .
H34 H 0.6515 0.2044 0.5423 0.043 Uiso 1 calc R . .
C35 C 0.6791(3) 0.14547(18) 0.46263(17) 0.0349(7) Uani 1 d . . .
C35A C 0.6888(3) 0.2083(2) 0.41705(19) 0.0470(9) Uani 1 d . . .
H35A H 0.683 0.2536 0.4411 0.07 Uiso 1 calc R . .
H35B H 0.6159 0.2059 0.3826 0.07 Uiso 1 calc R . .
H35C H 0.7736 0.2063 0.3978 0.07 Uiso 1 calc R . .
C36 C 0.6844(3) 0.07517(18) 0.44144(15) 0.0313(7) Uani 1 d . . .
H36 H 0.6919 0.0665 0.3967 0.038 Uiso 1 calc R . .
C37 C 0.6792(3) 0.01582(16) 0.48327(14) 0.0259(6) Uani 1 d . . .
C37A C 0.6730(3) -0.05858(17) 0.45220(14) 0.0304(7) Uani 1 d . . .
H37A H 0.6792 -0.0538 0.4054 0.046 Uiso 0.5 calc PR . .
H37B H 0.589 -0.0818 0.4599 0.046 Uiso 0.5 calc PR . .
H37C H 0.7469 -0.088 0.4712 0.046 Uiso 0.5 calc PR . .
H37D H 0.6642 -0.0953 0.4856 0.046 Uiso 0.5 calc PR . .
H37E H 0.7544 -0.0673 0.4312 0.046 Uiso 0.5 calc PR . .
H37F H 0.5965 -0.0611 0.4198 0.046 Uiso 0.5 calc PR . .
C41 C 0.7359(3) -0.10634(14) 0.58457(12) 0.0193(5) Uani 1 d . . .
C42 C 0.6833(3) -0.17148(15) 0.60767(13) 0.0211(5) Uani 1 d . . .
H42 H 0.5978 -0.1765 0.6227 0.025 Uiso 1 calc R . .
C43 C 0.7774(3) -0.22808(15) 0.60505(13) 0.0226(6) Uani 1 d . . .
C44 C 0.8917(3) -0.19633(15) 0.58438(13) 0.0226(6) Uani 1 d . . .
H44 H 0.9727 -0.2209 0.5799 0.027 Uiso 1 calc R . .
C45 C 0.8685(3) -0.12147(15) 0.57100(12) 0.0205(5) Uani 1 d . . .
C45A C 0.9669(3) -0.07376(16) 0.54196(14) 0.0253(6) Uani 1 d . . .
H45A H 1.0498 -0.1004 0.5389 0.038 Uiso 0.5 calc PR . .
H45B H 0.9842 -0.0311 0.5694 0.038 Uiso 0.5 calc PR . .
H45C H 0.9312 -0.0586 0.4985 0.038 Uiso 0.5 calc PR . .
H45D H 0.927 -0.0263 0.5323 0.038 Uiso 0.5 calc PR . .
H45E H 0.9926 -0.0956 0.5018 0.038 Uiso 0.5 calc PR . .
H45F H 1.0456 -0.0681 0.5727 0.038 Uiso 0.5 calc PR . .
C46 C 0.7467(3) -0.30825(16) 0.60759(15) 0.0278(6) Uani 1 d . . .
C46A C 0.8731(3) -0.35070(17) 0.62978(17) 0.0361(7) Uani 1 d . . .
H46A H 0.8523 -0.4023 0.6313 0.054 Uiso 1 calc R . .
H46B H 0.9076 -0.3343 0.673 0.054 Uiso 1 calc R . .
H46C H 0.9399 -0.3426 0.5991 0.054 Uiso 1 calc R . .
C46B C 0.6401(3) -0.32335(17) 0.65382(16) 0.0361(7) Uani 1 d . . .
H46D H 0.622 -0.3753 0.6546 0.054 Uiso 1 calc R . .
H46E H 0.5588 -0.2974 0.6389 0.054 Uiso 1 calc R . .
H46F H 0.6715 -0.307 0.6975 0.054 Uiso 1 calc R . .
C51 C 0.6938(3) -0.33149(16) 0.53802(15) 0.0286(6) Uani 1 d . . .
C52 C 0.6592(3) -0.40339(18) 0.52585(18) 0.0383(8) Uani 1 d . . .
H52 H 0.6694 -0.4376 0.5601 0.046 Uiso 1 calc R . .
C53 C 0.6098(4) -0.4258(2) 0.4640(2) 0.0480(9) Uani 1 d . . .
H53 H 0.5866 -0.475 0.4568 0.058 Uiso 1 calc R . .
C54 C 0.5942(4) -0.3776(2) 0.41330(19) 0.0458(9) Uani 1 d . . .
H54 H 0.5605 -0.3933 0.3714 0.055 Uiso 1 calc R . .
C55 C 0.6276(3) -0.3070(2) 0.42399(17) 0.0423(8) Uani 1 d . . .
H55 H 0.6172 -0.2733 0.3893 0.051 Uiso 1 calc R . .
C56 C 0.6773(3) -0.28397(18) 0.48576(16) 0.0358(7) Uani 1 d . . .
H56 H 0.7003 -0.2346 0.4923 0.043 Uiso 1 calc R . .

loop_
_atom_site_aniso_label
_atom_site_aniso_U_11
_atom_site_aniso_U_22
_atom_site_aniso_U_33
_atom_site_aniso_U_23
_atom_site_aniso_U_13
_atom_site_aniso_U_12
Cl1 0.0203(3) 0.0334(4) 0.0344(4) -0.0025(3) -0.0022(3) 0.0023(3)
Cl2 0.0466(5) 0.0341(4) 0.0298(4) 0.0114(3) 0.0023(3) 0.0017(3)
Zr1 0.01787(14) 0.02172(14) 0.01988(14) 0.00254(10) -0.00014(9) 0.00072(10)
C11 0.0208(14) 0.0243(14) 0.0241(14) -0.0011(11) 0.0019(10) 0.0021(11)
C12 0.0247(14) 0.0260(15) 0.0242(14) -0.0019(11) 0.0029(11) 0.0028(12)
C13 0.0256(15) 0.0375(17) 0.0216(14) -0.0001(12) 0.0025(11) 0.0009(13)
C14 0.0333(17) 0.0403(18) 0.0256(16) 0.0005(13) 0.0068(12) 0.0012(14)
C159 0.043(2) 0.056(2) 0.0286(17) 0.0043(15) 0.0115(14) -0.0044(17)
C15A 0.064(3) 0.086(3) 0.044(2) 0.006(2) 0.032(2) 0.004(2)
C15B 0.063(3) 0.082(3) 0.0221(17) 0.0093(18) 0.0026(16) -0.016(2)
C15C 0.052(2) 0.067(3) 0.038(2) 0.0211(18) 0.0033(16) -0.010(2)
C16 0.0228(15) 0.0388(18) 0.0318(16) 0.0021(13) 0.0083(12) -0.0034(13)
C17 0.0217(14) 0.0308(16) 0.0281(15) -0.0010(12) 0.0012(11) 0.0011(12)
C18 0.0195(13) 0.0207(14) 0.0242(14) -0.0004(10) -0.0020(10) 0.0019(11)
C19 0.0192(13) 0.0200(13) 0.0230(14) -0.0022(10) -0.0008(10) 0.0018(10)
C20 0.0241(14) 0.0227(14) 0.0261(14) -0.0040(11) -0.0001(11) 0.0016(11)
C21 0.0246(14) 0.0292(15) 0.0217(14) -0.0062(11) -0.0015(11) 0.0019(12)
C22 0.0206(14) 0.0283(15) 0.0299(15) -0.0095(12) 0.0002(11) 0.0018(12)
C23 0.0234(15) 0.0420(19) 0.0313(16) -0.0129(13) 0.0014(12) -0.0066(13)
C23A 0.0224(16) 0.075(3) 0.047(2) -0.0252(19) -0.0008(14) 0.0016(17)
C23B 0.044(2) 0.045(2) 0.052(2) -0.0170(17) -0.0003(16) -0.0177(17)
C23C 0.0284(17) 0.065(3) 0.0382(19) -0.0125(17) -0.0049(14) -0.0105(17)
C24 0.0256(15) 0.0232(15) 0.0320(16) -0.0028(11) 0.0035(12) -0.0038(12)
C25 0.0249(14) 0.0210(14) 0.0263(14) -0.0003(11) 0.0007(11) -0.0002(11)
C31 0.0175(13) 0.0173(13) 0.0244(14) 0.0000(10) 0.0013(10) -0.0003(10)
C32 0.0174(13) 0.0241(14) 0.0284(15) 0.0040(11) -0.0026(10) 0.0002(11)
C33 0.0215(14) 0.0247(15) 0.0358(16) 0.0049(12) -0.0033(12) 0.0012(12)
C33A 0.0344(17) 0.0258(16) 0.0433(19) -0.0056(13) -0.0030(14) 0.0058(13)
C34 0.0250(16) 0.0227(16) 0.058(2) 0.0083(14) -0.0045(14) 0.0002(12)
C35 0.0200(15) 0.0346(18) 0.049(2) 0.0195(15) -0.0032(13) -0.0006(13)
C35A 0.0317(18) 0.039(2) 0.069(3) 0.0274(18) -0.0022(16) -0.0010(15)
C36 0.0197(14) 0.0399(18) 0.0335(17) 0.0123(13) -0.0025(12) -0.0015(13)
C37 0.0161(13) 0.0304(16) 0.0306(15) 0.0071(12) -0.0018(11) -0.0002(11)
C37A 0.0301(16) 0.0366(17) 0.0238(15) 0.0028(12) -0.0009(12) 0.0009(13)
C41 0.0186(13) 0.0220(13) 0.0168(12) 0.0019(10) -0.0007(9) -0.0005(10)
C42 0.0186(13) 0.0232(14) 0.0213(13) 0.0003(10) 0.0009(10) -0.0005(11)
C43 0.0193(13) 0.0232(14) 0.0244(14) 0.0009(11) -0.0023(10) 0.0000(11)
C44 0.0186(13) 0.0247(14) 0.0241(14) -0.0017(11) -0.0012(10) 0.0012(11)
C45 0.0180(13) 0.0233(14) 0.0200(13) 0.0014(10) 0.0008(10) -0.0028(10)
C45A 0.0238(14) 0.0276(15) 0.0248(14) 0.0030(11) 0.0035(11) -0.0026(12)
C46 0.0241(15) 0.0210(14) 0.0378(17) 0.0045(12) -0.0003(12) 0.0004(11)
C46A 0.0300(17) 0.0226(16) 0.054(2) 0.0060(14) -0.0045(14) 0.0042(13)
C46B 0.0393(18) 0.0254(16) 0.0440(19) 0.0095(13) 0.0066(14) -0.0063(14)
C51 0.0191(14) 0.0237(15) 0.0428(18) -0.0065(12) 0.0023(12) -0.0011(11)
C52 0.0381(19) 0.0272(17) 0.051(2) -0.0046(14) 0.0113(15) -0.0032(14)
C53 0.046(2) 0.035(2) 0.063(3) -0.0187(18) 0.0058(18) -0.0135(16)
C54 0.039(2) 0.049(2) 0.048(2) -0.0160(17) -0.0073(16) -0.0029(17)
C55 0.042(2) 0.041(2) 0.041(2) -0.0062(15) -0.0110(15) 0.0040(16)
C56 0.0356(18) 0.0302(17) 0.0398(18) -0.0057(14) -0.0060(14) 0.0012(14)

loop_
_atom_type_symbol
_atom_type_description
_atom_type_scat_dispersion_real
_atom_type_scat_dispersion_imag
_atom_type_scat_source
C C 0.0033 0.0016 'International Tables Vol C Tables 4.2.6.8 and 6.1.1.4'
H H 0 0 'International Tables Vol C Tables 4.2.6.8 and 6.1.1.4'
Cl Cl 0.1484 0.1585 'International Tables Vol C Tables 4.2.6.8 and 6.1.1.4'
Zr Zr -2.9673 0.5597 'International Tables Vol C Tables 4.2.6.8 and 6.1.1.4'

loop_
_geom_angle_atom_site_label_1
_geom_angle_atom_site_label_2
_geom_angle_atom_site_label_3
_geom_angle
_geom_angle_site_symmetry_1
_geom_angle_site_symmetry_3
_geom_angle_publ_flag
Cl2 Zr1 C18 127.98(7) . . ?
Cl2 Zr1 Cl1 96.98(3) . . ?
C18 Zr1 Cl1 122.04(7) . . ?
Cl2 Zr1 C41 130.98(7) . . ?
C18 Zr1 C41 56.69(9) . . ?
Cl1 Zr1 C41 121.50(6) . . ?
Cl2 Zr1 C45 138.52(7) . . ?
C18 Zr1 C45 79.82(9) . . ?
Cl1 Zr1 C45 88.93(6) . . ?
C41 Zr1 C45 33.77(9) . . ?
Cl2 Zr1 C42 97.73(7) . . ?
C18 Zr1 C42 76.71(9) . . ?
Cl1 Zr1 C42 137.65(7) . . ?
C41 Zr1 C42 33.37(9) . . ?
C45 Zr1 C42 54.97(9) . . ?
Cl2 Zr1 C11 94.32(7) . . ?
C18 Zr1 C11 33.79(9) . . ?
Cl1 Zr1 C11 136.08(7) . . ?
C41 Zr1 C11 78.91(9) . . ?
C45 Zr1 C11 109.50(9) . . ?
C42 Zr1 C11 81.86(9) . . ?
Cl2 Zr1 C44 106.33(7) . . ?
C18 Zr1 C44 110.06(9) . . ?
Cl1 Zr1 C44 84.51(6) . . ?
C41 Zr1 C44 54.76(9) . . ?
C45 Zr1 C44 33.22(9) . . ?
C42 Zr1 C44 53.25(9) . . ?
C11 Zr1 C44 132.06(9) . . ?
Cl2 Zr1 C19 134.99(6) . . ?
C18 Zr1 C19 33.33(8) . . ?
Cl1 Zr1 C19 89.70(6) . . ?
C41 Zr1 C19 78.63(9) . . ?
C45 Zr1 C19 85.81(9) . . ?
C42 Zr1 C19 106.79(8) . . ?
C11 Zr1 C19 54.09(9) . . ?
C44 Zr1 C19 118.63(9) . . ?
Cl2 Zr1 C43 85.70(6) . . ?
C18 Zr1 C43 107.60(9) . . ?
Cl1 Zr1 C43 110.63(6) . . ?
C41 Zr1 C43 54.48(9) . . ?
C45 Zr1 C43 54.21(9) . . ?
C42 Zr1 C43 32.15(8) . . ?
C11 Zr1 C43 112.45(9) . . ?
C44 Zr1 C43 31.44(8) . . ?
C19 Zr1 C43 133.00(8) . . ?
Cl2 Zr1 C12 82.97(7) . . ?
C18 Zr1 C12 54.78(9) . . ?
Cl1 Zr1 C12 107.78(6) . . ?
C41 Zr1 C12 109.20(9) . . ?
C45 Zr1 C12 134.01(9) . . ?
C42 Zr1 C12 113.30(9) . . ?
C11 Zr1 C12 32.32(8) . . ?
C44 Zr1 C12 163.90(9) . . ?
C19 Zr1 C12 52.88(9) . . ?
C43 Zr1 C12 140.95(9) . . ?
Cl2 Zr1 C20 104.90(7) . . ?
C18 Zr1 C20 54.25(9) . . ?
Cl1 Zr1 C20 83.11(6) . . ?
C41 Zr1 C20 108.54(9) . . ?
C45 Zr1 C20 116.57(9) . . ?
C42 Zr1 C20 130.10(9) . . ?
C11 Zr1 C20 52.97(9) . . ?
C44 Zr1 C20 147.53(9) . . ?
C19 Zr1 C20 31.72(8) . . ?
C43 Zr1 C20 161.84(8) . . ?
C12 Zr1 C20 31.26(9) . . ?
C17 C11 C18 132.2(3) . . ?
C17 C11 C12 118.7(3) . . ?
C18 C11 C12 109.1(2) . . ?
C17 C11 Zr1 115.51(19) . . ?
C18 C11 Zr1 69.67(15) . . ?
C12 C11 Zr1 79.62(16) . . ?
C13 C12 C20 133.3(3) . . ?
C13 C12 C11 119.6(3) . . ?
C20 C12 C11 107.1(2) . . ?
C13 C12 Zr1 121.6(2) . . ?
C20 C12 Zr1 75.32(16) . . ?
C11 C12 Zr1 68.06(15) . . ?
C14 C13 C12 121.4(3) . . ?
C14 C13 H13 119.3 . . ?
C12 C13 H13 119.3 . . ?
C13 C14 C16 117.8(3) . . ?
C13 C14 C159 123.8(3) . . ?
C16 C14 C159 118.3(3) . . ?
C15C C159 C14 110.3(3) . . ?
C15C C159 C15B 108.4(3) . . ?
C14 C159 C15B 111.4(3) . . ?
C15C C159 C15A 109.5(3) . . ?
C14 C159 C15A 108.2(3) . . ?
C15B C159 C15A 109.0(3) . . ?
C159 C15A H15A 109.5 . . ?
C159 C15A H15B 109.5 . . ?
H15A C15A H15B 109.5 . . ?
C159 C15A H15C 109.5 . . ?
H15A C15A H15C 109.5 . . ?
H15B C15A H15C 109.5 . . ?
C159 C15B H15D 109.5 . . ?
C159 C15B H15E 109.5 . . ?
H15D C15B H15E 109.5 . . ?
C159 C15B H15F 109.5 . . ?
H15D C15B H15F 109.5 . . ?
H15E C15B H15F 109.5 . . ?
C159 C15C H15G 109.5 . . ?
C159 C15C H15H 109.5 . . ?
H15G C15C H15H 109.5 . . ?
C159 C15C H15I 109.5 . . ?
H15G C15C H15I 109.5 . . ?
H15H C15C H15I 109.5 . . ?
C17 C16 C14 123.4(3) . . ?
C17 C16 H16 118.3 . . ?
C14 C16 H16 118.3 . . ?
C16 C17 C11 119.1(3) . . ?
C16 C17 H17 120.4 . . ?
C11 C17 H17 120.4 . . ?
C19 C18 C11 106.9(2) . . ?
C19 C18 C31 127.9(2) . . ?
C11 C18 C31 124.4(2) . . ?
C19 C18 Zr1 78.63(15) . . ?
C11 C18 Zr1 76.54(16) . . ?
C31 C18 Zr1 103.23(16) . . ?
C25 C19 C18 132.6(2) . . ?
C25 C19 C20 118.3(2) . . ?
C18 C19 C20 109.1(2) . . ?
C25 C19 Zr1 121.73(18) . . ?
C18 C19 Zr1 68.03(15) . . ?
C20 C19 Zr1 79.05(16) . . ?
C21 C20 C19 120.3(3) . . ?
C21 C20 C12 131.9(3) . . ?
C19 C20 C12 107.7(2) . . ?
C21 C20 Zr1 125.19(19) . . ?
C19 C20 Zr1 69.22(15) . . ?
C12 C20 Zr1 73.42(16) . . ?
C22 C21 C20 120.2(3) . . ?
C22 C21 H21 119.9 . . ?
C20 C21 H21 119.9 . . ?
C21 C22 C24 118.4(3) . . ?
C21 C22 C23 122.8(3) . . ?
C24 C22 C23 118.8(3) . . ?
C23C C23 C23A 109.0(3) . . ?
C23C C23 C22 112.0(3) . . ?
C23A C23 C22 107.7(2) . . ?
C23C C23 C23B 108.9(3) . . ?
C23A C23 C23B 109.5(3) . . ?
C22 C23 C23B 109.7(3) . . ?
C23 C23A H23A 109.5 . . ?
C23 C23A H23B 109.5 . . ?
H23A C23A H23B 109.5 . . ?
C23 C23A H23C 109.5 . . ?
H23A C23A H23C 109.5 . . ?
H23B C23A H23C 109.5 . . ?
C23 C23B H23D 109.5 . . ?
C23 C23B H23E 109.5 . . ?
H23D C23B H23E 109.5 . . ?
C23 C23B H23F 109.5 . . ?
H23D C23B H23F 109.5 . . ?
H23E C23B H23F 109.5 . . ?
C23 C23C H23G 109.5 . . ?
C23 C23C H23H 109.5 . . ?
H23G C23C H23H 109.5 . . ?
C23 C23C H23I 109.5 . . ?
H23G C23C H23I 109.5 . . ?
H23H C23C H23I 109.5 . . ?
C25 C24 C22 123.3(3) . . ?
C25 C24 H24 118.3 . . ?
C22 C24 H24 118.3 . . ?
C24 C25 C19 119.6(3) . . ?
C24 C25 H25 120.2 . . ?
C19 C25 H25 120.2 . . ?
C18 C31 C32 117.6(2) . . ?
C18 C31 C41 98.7(2) . . ?
C32 C31 C41 120.4(2) . . ?
C18 C31 H31 106.3 . . ?
C32 C31 H31 106.3 . . ?
C41 C31 H31 106.3 . . ?
C37 C32 C33 118.7(3) . . ?
C37 C32 C31 121.7(3) . . ?
C33 C32 C31 119.4(2) . . ?
C34 C33 C32 118.8(3) . . ?
C34 C33 C33A 116.9(3) . . ?
C32 C33 C33A 124.1(3) . . ?
C33 C33A H33A 109.5 . . ?
C33 C33A H33B 109.5 . . ?
H33A C33A H33B 109.5 . . ?
C33 C33A H33C 109.5 . . ?
H33A C33A H33C 109.5 . . ?
H33B C33A H33C 109.5 . . ?
C33 C33A H33D 109.5 . . ?
H33A C33A H33D 141.1 . . ?
H33B C33A H33D 56.3 . . ?
H33C C33A H33D 56.3 . . ?
C33 C33A H33E 109.5 . . ?
H33A C33A H33E 56.3 . . ?
H33B C33A H33E 141.1 . . ?
H33C C33A H33E 56.3 . . ?
H33D C33A H33E 109.5 . . ?
C33 C33A H33F 109.5 . . ?
H33A C33A H33F 56.3 . . ?
H33B C33A H33F 56.3 . . ?
H33C C33A H33F 141.1 . . ?
H33D C33A H33F 109.5 . . ?
H33E C33A H33F 109.5 . . ?
C35 C34 C33 122.7(3) . . ?
C35 C34 H34 118.6 . . ?
C33 C34 H34 118.6 . . ?
C36 C35 C34 117.3(3) . . ?
C36 C35 C35A 121.6(3) . . ?
C34 C35 C35A 121.0(3) . . ?
C35 C35A H35A 109.5 . . ?
C35 C35A H35B 109.5 . . ?
H35A C35A H35B 109.5 . . ?
C35 C35A H35C 109.5 . . ?
H35A C35A H35C 109.5 . . ?
H35B C35A H35C 109.5 . . ?
C35 C36 C37 122.6(3) . . ?
C35 C36 H36 118.7 . . ?
C37 C36 H36 118.7 . . ?
C36 C37 C32 119.3(3) . . ?
C36 C37 C37A 116.8(3) . . ?
C32 C37 C37A 123.8(3) . . ?
C37 C37A H37A 109.5 . . ?
C37 C37A H37B 109.5 . . ?
H37A C37A H37B 109.5 . . ?
C37 C37A H37C 109.5 . . ?
H37A C37A H37C 109.5 . . ?
H37B C37A H37C 109.5 . . ?
C37 C37A H37D 109.5 . . ?
H37A C37A H37D 141.1 . . ?
H37B C37A H37D 56.3 . . ?
H37C C37A H37D 56.3 . . ?
C37 C37A H37E 109.5 . . ?
H37A C37A H37E 56.3 . . ?
H37B C37A H37E 141.1 . . ?
H37C C37A H37E 56.3 . . ?
H37D C37A H37E 109.5 . . ?
C37 C37A H37F 109.5 . . ?
H37A C37A H37F 56.3 . . ?
H37B C37A H37F 56.3 . . ?
H37C C37A H37F 141.1 . . ?
H37D C37A H37F 109.5 . . ?
H37E C37A H37F 109.5 . . ?
C42 C41 C45 106.8(2) . . ?
C42 C41 C31 119.7(2) . . ?
C45 C41 C31 130.2(2) . . ?
C42 C41 Zr1 74.93(15) . . ?
C45 C41 Zr1 73.22(14) . . ?
C31 C41 Zr1 101.32(16) . . ?
C41 C42 C43 109.9(2) . . ?
C41 C42 Zr1 71.69(14) . . ?
C43 C42 Zr1 78.91(15) . . ?
C41 C42 H42 125 . . ?
C43 C42 H42 125 . . ?
Zr1 C42 H42 116.2 . . ?
C44 C43 C42 106.1(2) . . ?
C44 C43 C46 126.8(3) . . ?
C42 C43 C46 125.5(2) . . ?
C44 C43 Zr1 71.07(15) . . ?
C42 C43 Zr1 68.94(15) . . ?
C46 C43 Zr1 135.89(19) . . ?
C43 C44 C45 109.9(2) . . ?
C43 C44 Zr1 77.49(16) . . ?
C45 C44 Zr1 70.08(15) . . ?
C43 C44 H44 125 . . ?
C45 C44 H44 125 . . ?
Zr1 C44 H44 119 . . ?
C41 C45 C44 107.1(2) . . ?
C41 C45 C45A 129.5(2) . . ?
C44 C45 C45A 123.1(2) . . ?
C41 C45 Zr1 73.01(15) . . ?
C44 C45 Zr1 76.70(15) . . ?
C45A C45 Zr1 120.63(18) . . ?
C45 C45A H45A 109.5 . . ?
C45 C45A H45B 109.5 . . ?
H45A C45A H45B 109.5 . . ?
C45 C45A H45C 109.5 . . ?
H45A C45A H45C 109.5 . . ?
H45B C45A H45C 109.5 . . ?
C45 C45A H45D 109.5 . . ?
H45A C45A H45D 141.1 . . ?
H45B C45A H45D 56.3 . . ?
H45C C45A H45D 56.3 . . ?
C45 C45A H45E 109.5 . . ?
H45A C45A H45E 56.3 . . ?
H45B C45A H45E 141.1 . . ?
H45C C45A H45E 56.3 . . ?
H45D C45A H45E 109.5 . . ?
C45 C45A H45F 109.5 . . ?
H45A C45A H45F 56.3 . . ?
H45B C45A H45F 56.3 . . ?
H45C C45A H45F 141.1 . . ?
H45D C45A H45F 109.5 . . ?
H45E C45A H45F 109.5 . . ?
C43 C46 C46B 111.0(2) . . ?
C43 C46 C46A 110.1(2) . . ?
C46B C46 C46A 109.5(3) . . ?
C43 C46 C51 107.1(2) . . ?
C46B C46 C51 109.0(2) . . ?
C46A C46 C51 110.1(3) . . ?
C46 C46A H46A 109.5 . . ?
C46 C46A H46B 109.5 . . ?
H46A C46A H46B 109.5 . . ?
C46 C46A H46C 109.5 . . ?
H46A C46A H46C 109.5 . . ?
H46B C46A H46C 109.5 . . ?
C46 C46B H46D 109.5 . . ?
C46 C46B H46E 109.5 . . ?
H46D C46B H46E 109.5 . . ?
C46 C46B H46F 109.5 . . ?
H46D C46B H46F 109.5 . . ?
H46E C46B H46F 109.5 . . ?
C56 C51 C52 116.9(3) . . ?
C56 C51 C46 123.6(3) . . ?
C52 C51 C46 119.5(3) . . ?
C51 C52 C53 120.9(3) . . ?
C51 C52 H52 119.6 . . ?
C53 C52 H52 119.6 . . ?
C54 C53 C52 121.0(3) . . ?
C54 C53 H53 119.5 . . ?
C52 C53 H53 119.5 . . ?
C55 C54 C53 119.2(3) . . ?
C55 C54 H54 120.4 . . ?
C53 C54 H54 120.4 . . ?
C54 C55 C56 120.3(4) . . ?
C54 C55 H55 119.8 . . ?
C56 C55 H55 119.8 . . ?
C51 C56 C55 121.7(3) . . ?
C51 C56 H56 119.1 . . ?
C55 C56 H56 119.1 . . ?

loop_
_geom_bond_atom_site_label_1
_geom_bond_atom_site_label_2
_geom_bond_distance
_geom_bond_site_symmetry_2
_geom_bond_publ_flag
Cl1 Zr1 2.4276(7) . ?
Cl2 Zr1 2.4083(8) . ?
Zr1 C18 2.414(3) . ?
Zr1 C41 2.450(2) . ?
Zr1 C45 2.453(3) . ?
Zr1 C42 2.492(3) . ?
Zr1 C11 2.503(3) . ?
Zr1 C44 2.539(3) . ?
Zr1 C19 2.552(3) . ?
Zr1 C43 2.620(3) . ?
Zr1 C12 2.655(3) . ?
Zr1 C20 2.679(3) . ?
C11 C17 1.424(4) . ?
C11 C18 1.432(4) . ?
C11 C12 1.443(4) . ?
C12 C13 1.413(4) . ?
C12 C20 1.437(4) . ?
C13 C14 1.378(4) . ?
C13 H13 0.95 . ?
C14 C16 1.429(4) . ?
C14 C159 1.526(4) . ?
C159 C15C 1.523(5) . ?
C159 C15B 1.527(5) . ?
C159 C15A 1.544(5) . ?
C15A H15A 0.98 . ?
C15A H15B 0.98 . ?
C15A H15C 0.98 . ?
C15B H15D 0.98 . ?
C15B H15E 0.98 . ?
C15B H15F 0.98 . ?
C15C H15G 0.98 . ?
C15C H15H 0.98 . ?
C15C H15I 0.98 . ?
C16 C17 1.362(4) . ?
C16 H16 0.95 . ?
C17 H17 0.95 . ?
C18 C19 1.430(4) . ?
C18 C31 1.517(4) . ?
C19 C25 1.418(4) . ?
C19 C20 1.435(4) . ?
C20 C21 1.421(4) . ?
C21 C22 1.381(4) . ?
C21 H21 0.95 . ?
C22 C24 1.419(4) . ?
C22 C23 1.534(4) . ?
C23 C23C 1.512(5) . ?
C23 C23A 1.528(4) . ?
C23 C23B 1.538(5) . ?
C23A H23A 0.98 . ?
C23A H23B 0.98 . ?
C23A H23C 0.98 . ?
C23B H23D 0.98 . ?
C23B H23E 0.98 . ?
C23B H23F 0.98 . ?
C23C H23G 0.98 . ?
C23C H23H 0.98 . ?
C23C H23I 0.98 . ?
C24 C25 1.359(4) . ?
C24 H24 0.95 . ?
C25 H25 0.95 . ?
C31 C32 1.526(4) . ?
C31 C41 1.527(4) . ?
C31 H31 1 . ?
C32 C37 1.403(4) . ?
C32 C33 1.418(4) . ?
C33 C34 1.401(4) . ?
C33 C33A 1.512(4) . ?
C33A H33A 0.98 . ?
C33A H33B 0.98 . ?
C33A H33C 0.98 . ?
C33A H33D 0.98 . ?
C33A H33E 0.98 . ?
C33A H33F 0.98 . ?
C34 C35 1.384(5) . ?
C34 H34 0.95 . ?
C35 C36 1.377(5) . ?
C35 C35A 1.507(4) . ?
C35A H35A 0.98 . ?
C35A H35B 0.98 . ?
C35A H35C 0.98 . ?
C36 C37 1.404(4) . ?
C36 H36 0.95 . ?
C37 C37A 1.520(4) . ?
C37A H37A 0.98 . ?
C37A H37B 0.98 . ?
C37A H37C 0.98 . ?
C37A H37D 0.98 . ?
C37A H37E 0.98 . ?
C37A H37F 0.98 . ?
C41 C42 1.420(4) . ?
C41 C45 1.424(4) . ?
C42 C43 1.421(4) . ?
C42 H42 0.95 . ?
C43 C44 1.400(4) . ?
C43 C46 1.519(4) . ?
C44 C45 1.429(4) . ?
C44 H44 0.95 . ?
C45 C45A 1.498(4) . ?
C45A H45A 0.98 . ?
C45A H45B 0.98 . ?
C45A H45C 0.98 . ?
C45A H45D 0.98 . ?
C45A H45E 0.98 . ?
C45A H45F 0.98 . ?
C46 C46B 1.531(4) . ?
C46 C46A 1.537(4) . ?
C46 C51 1.552(4) . ?
C46A H46A 0.98 . ?
C46A H46B 0.98 . ?
C46A H46C 0.98 . ?
C46B H46D 0.98 . ?
C46B H46E 0.98 . ?
C46B H46F 0.98 . ?
C51 C56 1.393(4) . ?
C51 C52 1.394(4) . ?
C52 C53 1.396(5) . ?
C52 H52 0.95 . ?
C53 C54 1.376(5) . ?
C53 H53 0.95 . ?
C54 C55 1.364(5) . ?
C54 H54 0.95 . ?
C55 C56 1.399(4) . ?
C55 H55 0.95 . ?
C56 H56 0.95 . ?

loop_
_geom_torsion_atom_site_label_1
_geom_torsion_atom_site_label_2
_geom_torsion_atom_site_label_3
_geom_torsion_atom_site_label_4
_geom_torsion
_geom_torsion_site_symmetry_1
_geom_torsion_site_symmetry_2
_geom_torsion_site_symmetry_3
_geom_torsion_site_symmetry_4
_geom_torsion_publ_flag
Cl2 Zr1 C11 C17 -47.4(2) . . . . ?
C18 Zr1 C11 C17 128.1(3) . . . . ?
Cl1 Zr1 C11 C17 -152.08(17) . . . . ?
C41 Zr1 C11 C17 83.6(2) . . . . ?
C45 Zr1 C11 C17 98.1(2) . . . . ?
C42 Zr1 C11 C17 49.8(2) . . . . ?
C44 Zr1 C11 C17 69.2(2) . . . . ?
C19 Zr1 C11 C17 167.5(2) . . . . ?
C43 Zr1 C11 C17 39.8(2) . . . . ?
C12 Zr1 C11 C17 -116.9(3) . . . . ?
C20 Zr1 C11 C17 -152.8(2) . . . . ?
Cl2 Zr1 C11 C18 -175.45(15) . . . . ?
Cl1 Zr1 C11 C18 79.84(17) . . . . ?
C41 Zr1 C11 C18 -44.50(16) . . . . ?
C45 Zr1 C11 C18 -29.98(17) . . . . ?
C42 Zr1 C11 C18 -78.24(16) . . . . ?
C44 Zr1 C11 C18 -58.8(2) . . . . ?
C19 Zr1 C11 C18 39.41(15) . . . . ?
C43 Zr1 C11 C18 -88.32(16) . . . . ?
C12 Zr1 C11 C18 115.0(2) . . . . ?
C20 Zr1 C11 C18 79.12(17) . . . . ?
Cl2 Zr1 C11 C12 69.57(16) . . . . ?
C18 Zr1 C11 C12 -115.0(2) . . . . ?
Cl1 Zr1 C11 C12 -35.1(2) . . . . ?
C41 Zr1 C11 C12 -159.48(18) . . . . ?
C45 Zr1 C11 C12 -144.96(16) . . . . ?
C42 Zr1 C11 C12 166.78(17) . . . . ?
C44 Zr1 C11 C12 -173.82(15) . . . . ?
C19 Zr1 C11 C12 -75.57(17) . . . . ?
C43 Zr1 C11 C12 156.70(16) . . . . ?
C20 Zr1 C11 C12 -35.86(16) . . . . ?
C17 C11 C12 C13 -1.4(4) . . . . ?
C18 C11 C12 C13 -179.0(3) . . . . ?
Zr1 C11 C12 C13 -114.9(3) . . . . ?
C17 C11 C12 C20 179.3(3) . . . . ?
C18 C11 C12 C20 1.7(3) . . . . ?
Zr1 C11 C12 C20 65.8(2) . . . . ?
C17 C11 C12 Zr1 113.5(3) . . . . ?
C18 C11 C12 Zr1 -64.08(19) . . . . ?
Cl2 Zr1 C12 C13 2.4(2) . . . . ?
C18 Zr1 C12 C13 150.2(3) . . . . ?
Cl1 Zr1 C12 C13 -92.7(2) . . . . ?
C41 Zr1 C12 C13 133.5(2) . . . . ?
C45 Zr1 C12 C13 160.9(2) . . . . ?
C42 Zr1 C12 C13 97.9(2) . . . . ?
C11 Zr1 C12 C13 112.1(3) . . . . ?
C44 Zr1 C12 C13 128.9(3) . . . . ?
C19 Zr1 C12 C13 -168.2(3) . . . . ?
C43 Zr1 C12 C13 76.7(3) . . . . ?
C20 Zr1 C12 C13 -132.2(3) . . . . ?
Cl2 Zr1 C12 C20 134.63(16) . . . . ?
C18 Zr1 C12 C20 -77.57(17) . . . . ?
Cl1 Zr1 C12 C20 39.53(16) . . . . ?
C41 Zr1 C12 C20 -94.32(17) . . . . ?
C45 Zr1 C12 C20 -66.9(2) . . . . ?
C42 Zr1 C12 C20 -129.95(16) . . . . ?
C11 Zr1 C12 C20 -115.7(2) . . . . ?
C44 Zr1 C12 C20 -98.9(3) . . . . ?
C19 Zr1 C12 C20 -36.01(15) . . . . ?
C43 Zr1 C12 C20 -151.14(16) . . . . ?
Cl2 Zr1 C12 C11 -109.69(16) . . . . ?
C18 Zr1 C12 C11 38.11(16) . . . . ?
Cl1 Zr1 C12 C11 155.21(15) . . . . ?
C41 Zr1 C12 C11 21.36(18) . . . . ?
C45 Zr1 C12 C11 48.8(2) . . . . ?
C42 Zr1 C12 C11 -14.27(19) . . . . ?
C44 Zr1 C12 C11 16.7(4) . . . . ?
C19 Zr1 C12 C11 79.67(17) . . . . ?
C43 Zr1 C12 C11 -35.5(2) . . . . ?
C20 Zr1 C12 C11 115.7(2) . . . . ?
C20 C12 C13 C14 179.8(3) . . . . ?
C11 C12 C13 C14 0.8(4) . . . . ?
Zr1 C12 C13 C14 -80.3(3) . . . . ?
C12 C13 C14 C16 -0.1(5) . . . . ?
C12 C13 C14 C159 179.4(3) . . . . ?
C13 C14 C159 C15C -125.3(4) . . . . ?
C16 C14 C159 C15C 54.2(4) . . . . ?
C13 C14 C159 C15B -4.8(5) . . . . ?
C16 C14 C159 C15B 174.7(3) . . . . ?
C13 C14 C159 C15A 115.0(4) . . . . ?
C16 C14 C159 C15A -65.5(4) . . . . ?
C13 C14 C16 C17 0.1(5) . . . . ?
C159 C14 C16 C17 -179.4(3) . . . . ?
C14 C16 C17 C11 -0.8(5) . . . . ?
C18 C11 C17 C16 178.3(3) . . . . ?
C12 C11 C17 C16 1.4(4) . . . . ?
Zr1 C11 C17 C16 93.3(3) . . . . ?
C17 C11 C18 C19 -180.0(3) . . . . ?
C12 C11 C18 C19 -2.8(3) . . . . ?
Zr1 C11 C18 C19 -73.47(18) . . . . ?
C17 C11 C18 C31 -9.5(5) . . . . ?
C12 C11 C18 C31 167.6(2) . . . . ?
Zr1 C11 C18 C31 97.0(3) . . . . ?
C17 C11 C18 Zr1 -106.5(3) . . . . ?
C12 C11 C18 Zr1 70.6(2) . . . . ?
Cl2 Zr1 C18 C19 116.42(14) . . . . ?
Cl1 Zr1 C18 C19 -15.68(18) . . . . ?
C41 Zr1 C18 C19 -124.73(18) . . . . ?
C45 Zr1 C18 C19 -97.93(16) . . . . ?
C42 Zr1 C18 C19 -154.10(17) . . . . ?
C11 Zr1 C18 C19 110.7(2) . . . . ?
C44 Zr1 C18 C19 -111.90(16) . . . . ?
C43 Zr1 C18 C19 -145.07(15) . . . . ?
C12 Zr1 C18 C19 74.27(16) . . . . ?
C20 Zr1 C18 C19 35.64(15) . . . . ?
Cl2 Zr1 C18 C11 5.76(18) . . . . ?
Cl1 Zr1 C18 C11 -126.34(14) . . . . ?
C41 Zr1 C18 C11 124.61(18) . . . . ?
C45 Zr1 C18 C11 151.41(17) . . . . ?
C42 Zr1 C18 C11 95.24(16) . . . . ?
C44 Zr1 C18 C11 137.44(15) . . . . ?
C19 Zr1 C18 C11 -110.7(2) . . . . ?
C43 Zr1 C18 C11 104.27(16) . . . . ?
C12 Zr1 C18 C11 -36.39(15) . . . . ?
C20 Zr1 C18 C11 -75.02(16) . . . . ?
Cl2 Zr1 C18 C31 -116.97(15) . . . . ?
Cl1 Zr1 C18 C31 110.92(15) . . . . ?
C41 Zr1 C18 C31 1.87(15) . . . . ?
C45 Zr1 C18 C31 28.67(16) . . . . ?
C42 Zr1 C18 C31 -27.50(16) . . . . ?
C11 Zr1 C18 C31 -122.7(2) . . . . ?
C44 Zr1 C18 C31 14.70(19) . . . . ?
C19 Zr1 C18 C31 126.6(2) . . . . ?
C43 Zr1 C18 C31 -18.47(19) . . . . ?
C12 Zr1 C18 C31 -159.1(2) . . . . ?
C20 Zr1 C18 C31 162.2(2) . . . . ?
C11 C18 C19 C25 -174.5(3) . . . . ?
C31 C18 C19 C25 15.5(5) . . . . ?
Zr1 C18 C19 C25 113.5(3) . . . . ?
C11 C18 C19 C20 2.9(3) . . . . ?
C31 C18 C19 C20 -167.1(3) . . . . ?
Zr1 C18 C19 C20 -69.1(2) . . . . ?
C11 C18 C19 Zr1 71.99(19) . . . . ?
C31 C18 C19 Zr1 -98.0(3) . . . . ?
Cl2 Zr1 C19 C25 138.86(18) . . . . ?
C18 Zr1 C19 C25 -127.5(3) . . . . ?
Cl1 Zr1 C19 C25 39.3(2) . . . . ?
C41 Zr1 C19 C25 -83.0(2) . . . . ?
C45 Zr1 C19 C25 -49.7(2) . . . . ?
C42 Zr1 C19 C25 -101.1(2) . . . . ?
C11 Zr1 C19 C25 -167.5(3) . . . . ?
C44 Zr1 C19 C25 -44.3(2) . . . . ?
C43 Zr1 C19 C25 -79.2(2) . . . . ?
C12 Zr1 C19 C25 152.0(3) . . . . ?
C20 Zr1 C19 C25 116.6(3) . . . . ?
Cl2 Zr1 C19 C18 -93.66(16) . . . . ?
Cl1 Zr1 C19 C18 166.76(15) . . . . ?
C41 Zr1 C19 C18 44.48(16) . . . . ?
C45 Zr1 C19 C18 77.81(16) . . . . ?
C42 Zr1 C19 C18 26.36(17) . . . . ?
C11 Zr1 C19 C18 -39.98(15) . . . . ?
C44 Zr1 C19 C18 83.18(17) . . . . ?
C43 Zr1 C19 C18 48.3(2) . . . . ?
C12 Zr1 C19 C18 -80.48(17) . . . . ?
C20 Zr1 C19 C18 -115.9(2) . . . . ?
Cl2 Zr1 C19 C20 22.28(19) . . . . ?
C18 Zr1 C19 C20 115.9(2) . . . . ?
Cl1 Zr1 C19 C20 -77.30(15) . . . . ?
C41 Zr1 C19 C20 160.42(17) . . . . ?
C45 Zr1 C19 C20 -166.25(16) . . . . ?
C42 Zr1 C19 C20 142.30(16) . . . . ?
C11 Zr1 C19 C20 75.96(17) . . . . ?
C44 Zr1 C19 C20 -160.88(15) . . . . ?
C43 Zr1 C19 C20 164.21(15) . . . . ?
C12 Zr1 C19 C20 35.46(15) . . . . ?
C25 C19 C20 C21 -0.8(4) . . . . ?
C18 C19 C20 C21 -178.6(2) . . . . ?
Zr1 C19 C20 C21 119.5(3) . . . . ?
C25 C19 C20 C12 175.9(2) . . . . ?
C18 C19 C20 C12 -1.8(3) . . . . ?
Zr1 C19 C20 C12 -63.8(2) . . . . ?
C25 C19 C20 Zr1 -120.3(2) . . . . ?
C18 C19 C20 Zr1 61.95(19) . . . . ?
C13 C12 C20 C21 -2.8(6) . . . . ?
C11 C12 C20 C21 176.3(3) . . . . ?
Zr1 C12 C20 C21 -122.7(3) . . . . ?
C13 C12 C20 C19 -179.0(3) . . . . ?
C11 C12 C20 C19 0.1(3) . . . . ?
Zr1 C12 C20 C19 61.06(19) . . . . ?
C13 C12 C20 Zr1 119.9(3) . . . . ?
C11 C12 C20 Zr1 -61.00(19) . . . . ?
Cl2 Zr1 C20 C21 83.0(2) . . . . ?
C18 Zr1 C20 C21 -150.6(3) . . . . ?
Cl1 Zr1 C20 C21 -12.4(2) . . . . ?
C41 Zr1 C20 C21 -133.4(2) . . . . ?
C45 Zr1 C20 C21 -97.7(2) . . . . ?
C42 Zr1 C20 C21 -163.0(2) . . . . ?
C11 Zr1 C20 C21 167.1(3) . . . . ?
C44 Zr1 C20 C21 -80.7(3) . . . . ?
C19 Zr1 C20 C21 -113.1(3) . . . . ?
C43 Zr1 C20 C21 -152.8(3) . . . . ?
C12 Zr1 C20 C21 130.0(3) . . . . ?
Cl2 Zr1 C20 C19 -163.89(14) . . . . ?
C18 Zr1 C20 C19 -37.51(15) . . . . ?
Cl1 Zr1 C20 C19 100.69(15) . . . . ?
C41 Zr1 C20 C19 -20.28(17) . . . . ?
C45 Zr1 C20 C19 15.37(18) . . . . ?
C42 Zr1 C20 C19 -49.9(2) . . . . ?
C11 Zr1 C20 C19 -79.81(17) . . . . ?
C44 Zr1 C20 C19 32.4(2) . . . . ?
C43 Zr1 C20 C19 -39.7(4) . . . . ?
C12 Zr1 C20 C19 -116.9(2) . . . . ?
Cl2 Zr1 C20 C12 -46.96(16) . . . . ?
C18 Zr1 C20 C12 79.43(17) . . . . ?
Cl1 Zr1 C20 C12 -142.37(16) . . . . ?
C41 Zr1 C20 C12 96.65(17) . . . . ?
C45 Zr1 C20 C12 132.30(16) . . . . ?
C42 Zr1 C20 C12 67.00(19) . . . . ?
C11 Zr1 C20 C12 37.12(16) . . . . ?
C44 Zr1 C20 C12 149.31(17) . . . . ?
C19 Zr1 C20 C12 116.9(2) . . . . ?
C43 Zr1 C20 C12 77.3(3) . . . . ?
C19 C20 C21 C22 0.2(4) . . . . ?
C12 C20 C21 C22 -175.6(3) . . . . ?
Zr1 C20 C21 C22 85.0(3) . . . . ?
C20 C21 C22 C24 0.5(4) . . . . ?
C20 C21 C22 C23 179.7(3) . . . . ?
C21 C22 C23 C23C -4.6(4) . . . . ?
C24 C22 C23 C23C 174.5(3) . . . . ?
C21 C22 C23 C23A 115.1(3) . . . . ?
C24 C22 C23 C23A -65.7(4) . . . . ?
C21 C22 C23 C23B -125.7(3) . . . . ?
C24 C22 C23 C23B 53.5(4) . . . . ?
C21 C22 C24 C25 -0.7(4) . . . . ?
C23 C22 C24 C25 -179.9(3) . . . . ?
C22 C24 C25 C19 0.1(4) . . . . ?
C18 C19 C25 C24 177.8(3) . . . . ?
C20 C19 C25 C24 0.6(4) . . . . ?
Zr1 C19 C25 C24 -93.9(3) . . . . ?
C19 C18 C31 C32 -47.9(4) . . . . ?
C11 C18 C31 C32 143.7(3) . . . . ?
Zr1 C18 C31 C32 -133.7(2) . . . . ?
C19 C18 C31 C41 83.2(3) . . . . ?
C11 C18 C31 C41 -85.1(3) . . . . ?
Zr1 C18 C31 C41 -2.5(2) . . . . ?
C18 C31 C32 C37 149.7(3) . . . . ?
C41 C31 C32 C37 29.4(4) . . . . ?
C18 C31 C32 C33 -36.6(4) . . . . ?
C41 C31 C32 C33 -156.9(2) . . . . ?
C37 C32 C33 C34 -6.6(4) . . . . ?
C31 C32 C33 C34 179.5(2) . . . . ?
C37 C32 C33 C33A 168.7(3) . . . . ?
C31 C32 C33 C33A -5.2(4) . . . . ?
C32 C33 C34 C35 0.9(4) . . . . ?
C33A C33 C34 C35 -174.7(3) . . . . ?
C33 C34 C35 C36 4.0(5) . . . . ?
C33 C34 C35 C35A -177.6(3) . . . . ?
C34 C35 C36 C37 -3.4(4) . . . . ?
C35A C35 C36 C37 178.3(3) . . . . ?
C35 C36 C37 C32 -2.3(4) . . . . ?
C35 C36 C37 C37A 174.4(3) . . . . ?
C33 C32 C37 C36 7.3(4) . . . . ?
C31 C32 C37 C36 -179.0(2) . . . . ?
C33 C32 C37 C37A -169.2(3) . . . . ?
C31 C32 C37 C37A 4.5(4) . . . . ?
C18 C31 C41 C42 81.5(3) . . . . ?
C32 C31 C41 C42 -149.2(2) . . . . ?
C18 C31 C41 C45 -75.0(3) . . . . ?
C32 C31 C41 C45 54.3(4) . . . . ?
C18 C31 C41 Zr1 2.5(2) . . . . ?
C32 C31 C41 Zr1 131.8(2) . . . . ?
Cl2 Zr1 C41 C42 -5.94(19) . . . . ?
C18 Zr1 C41 C42 -119.82(18) . . . . ?
Cl1 Zr1 C41 C42 130.20(14) . . . . ?
C45 Zr1 C41 C42 113.2(2) . . . . ?
C11 Zr1 C41 C42 -92.01(16) . . . . ?
C44 Zr1 C41 C42 74.98(17) . . . . ?
C19 Zr1 C41 C42 -147.24(17) . . . . ?
C43 Zr1 C41 C42 36.16(15) . . . . ?
C12 Zr1 C41 C42 -103.45(16) . . . . ?
C20 Zr1 C41 C42 -136.53(15) . . . . ?
Cl2 Zr1 C41 C45 -119.10(14) . . . . ?
C18 Zr1 C41 C45 127.03(18) . . . . ?
Cl1 Zr1 C41 C45 17.04(17) . . . . ?
C42 Zr1 C41 C45 -113.2(2) . . . . ?
C11 Zr1 C41 C45 154.83(17) . . . . ?
C44 Zr1 C41 C45 -38.18(15) . . . . ?
C19 Zr1 C41 C45 99.60(16) . . . . ?
C43 Zr1 C41 C45 -76.99(16) . . . . ?
C12 Zr1 C41 C45 143.39(15) . . . . ?
C20 Zr1 C41 C45 110.31(16) . . . . ?
Cl2 Zr1 C41 C31 112.03(15) . . . . ?
C18 Zr1 C41 C31 -1.85(15) . . . . ?
Cl1 Zr1 C41 C31 -111.83(15) . . . . ?
C45 Zr1 C41 C31 -128.9(2) . . . . ?
C42 Zr1 C41 C31 118.0(2) . . . . ?
C11 Zr1 C41 C31 25.96(16) . . . . ?
C44 Zr1 C41 C31 -167.0(2) . . . . ?
C19 Zr1 C41 C31 -29.27(16) . . . . ?
C43 Zr1 C41 C31 154.1(2) . . . . ?
C12 Zr1 C41 C31 14.52(18) . . . . ?
C20 Zr1 C41 C31 -18.56(18) . . . . ?
C45 C41 C42 C43 -3.6(3) . . . . ?
C31 C41 C42 C43 -165.0(2) . . . . ?
Zr1 C41 C42 C43 -70.40(19) . . . . ?
C45 C41 C42 Zr1 66.84(17) . . . . ?
C31 C41 C42 Zr1 -94.6(2) . . . . ?
Cl2 Zr1 C42 C41 175.48(14) . . . . ?
C18 Zr1 C42 C41 48.17(16) . . . . ?
Cl1 Zr1 C42 C41 -75.20(18) . . . . ?
C45 Zr1 C42 C41 -38.62(15) . . . . ?
C11 Zr1 C42 C41 82.19(16) . . . . ?
C44 Zr1 C42 C41 -79.89(17) . . . . ?
C19 Zr1 C42 C41 33.65(17) . . . . ?
C43 Zr1 C42 C41 -115.5(2) . . . . ?
C12 Zr1 C42 C41 89.84(17) . . . . ?
C20 Zr1 C42 C41 58.50(19) . . . . ?
Cl2 Zr1 C42 C43 -69.02(15) . . . . ?
C18 Zr1 C42 C43 163.67(17) . . . . ?
Cl1 Zr1 C42 C43 40.3(2) . . . . ?
C41 Zr1 C42 C43 115.5(2) . . . . ?
C45 Zr1 C42 C43 76.89(17) . . . . ?
C11 Zr1 C42 C43 -162.30(17) . . . . ?
C44 Zr1 C42 C43 35.62(15) . . . . ?
C19 Zr1 C42 C43 149.15(15) . . . . ?
C12 Zr1 C42 C43 -154.65(15) . . . . ?
C20 Zr1 C42 C43 174.01(15) . . . . ?
C41 C42 C43 C44 3.9(3) . . . . ?
Zr1 C42 C43 C44 -61.75(19) . . . . ?
C41 C42 C43 C46 -162.2(3) . . . . ?
Zr1 C42 C43 C46 132.1(3) . . . . ?
C41 C42 C43 Zr1 65.70(18) . . . . ?
Cl2 Zr1 C43 C44 -131.56(16) . . . . ?
C18 Zr1 C43 C44 99.86(17) . . . . ?
Cl1 Zr1 C43 C44 -35.71(17) . . . . ?
C41 Zr1 C43 C44 78.95(17) . . . . ?
C45 Zr1 C43 C44 37.07(15) . . . . ?
C42 Zr1 C43 C44 116.5(2) . . . . ?
C11 Zr1 C43 C44 135.54(16) . . . . ?
C19 Zr1 C43 C44 74.38(19) . . . . ?
C12 Zr1 C43 C44 155.15(16) . . . . ?
C20 Zr1 C43 C44 101.7(3) . . . . ?
Cl2 Zr1 C43 C42 111.90(15) . . . . ?
C18 Zr1 C43 C42 -16.68(18) . . . . ?
Cl1 Zr1 C43 C42 -152.25(14) . . . . ?
C41 Zr1 C43 C42 -37.59(15) . . . . ?
C45 Zr1 C43 C42 -79.47(17) . . . . ?
C11 Zr1 C43 C42 19.00(18) . . . . ?
C44 Zr1 C43 C42 -116.5(2) . . . . ?
C19 Zr1 C43 C42 -42.2(2) . . . . ?
C12 Zr1 C43 C42 38.6(2) . . . . ?
C20 Zr1 C43 C42 -14.8(4) . . . . ?
Cl2 Zr1 C43 C46 -7.8(3) . . . . ?
C18 Zr1 C43 C46 -136.4(3) . . . . ?
Cl1 Zr1 C43 C46 88.0(3) . . . . ?
C41 Zr1 C43 C46 -157.3(3) . . . . ?
C45 Zr1 C43 C46 160.8(3) . . . . ?
C42 Zr1 C43 C46 -119.7(3) . . . . ?
C11 Zr1 C43 C46 -100.7(3) . . . . ?
C44 Zr1 C43 C46 123.7(3) . . . . ?
C19 Zr1 C43 C46 -161.9(2) . . . . ?
C12 Zr1 C43 C46 -81.1(3) . . . . ?
C20 Zr1 C43 C46 -134.6(3) . . . . ?
C42 C43 C44 C45 -2.8(3) . . . . ?
C46 C43 C44 C45 163.1(3) . . . . ?
Zr1 C43 C44 C45 -63.16(19) . . . . ?
C42 C43 C44 Zr1 60.35(18) . . . . ?
C46 C43 C44 Zr1 -133.7(3) . . . . ?
Cl2 Zr1 C44 C43 51.04(16) . . . . ?
C18 Zr1 C44 C43 -91.12(17) . . . . ?
Cl1 Zr1 C44 C43 146.72(16) . . . . ?
C41 Zr1 C44 C43 -77.99(17) . . . . ?
C45 Zr1 C44 C43 -116.8(2) . . . . ?
C42 Zr1 C44 C43 -36.45(15) . . . . ?
C11 Zr1 C44 C43 -60.7(2) . . . . ?
C19 Zr1 C44 C43 -126.64(16) . . . . ?
C12 Zr1 C44 C43 -72.7(4) . . . . ?
C20 Zr1 C44 C43 -145.35(17) . . . . ?
Cl2 Zr1 C44 C45 167.86(14) . . . . ?
C18 Zr1 C44 C45 25.70(17) . . . . ?
Cl1 Zr1 C44 C45 -96.46(15) . . . . ?
C41 Zr1 C44 C45 38.83(15) . . . . ?
C42 Zr1 C44 C45 80.37(16) . . . . ?
C11 Zr1 C44 C45 56.14(19) . . . . ?
C19 Zr1 C44 C45 -9.81(18) . . . . ?
C43 Zr1 C44 C45 116.8(2) . . . . ?
C12 Zr1 C44 C45 44.2(4) . . . . ?
C20 Zr1 C44 C45 -28.5(2) . . . . ?
C42 C41 C45 C44 1.7(3) . . . . ?
C31 C41 C45 C44 160.5(3) . . . . ?
Zr1 C41 C45 C44 69.76(18) . . . . ?
C42 C41 C45 C45A 176.0(3) . . . . ?
C31 C41 C45 C45A -25.2(5) . . . . ?
Zr1 C41 C45 C45A -116.0(3) . . . . ?
C42 C41 C45 Zr1 -68.01(18) . . . . ?
C31 C41 C45 Zr1 90.8(3) . . . . ?
C43 C44 C45 C41 0.7(3) . . . . ?
Zr1 C44 C45 C41 -67.23(18) . . . . ?
C43 C44 C45 C45A -174.0(2) . . . . ?
Zr1 C44 C45 C45A 118.1(2) . . . . ?
C43 C44 C45 Zr1 67.9(2) . . . . ?
Cl2 Zr1 C45 C41 95.13(16) . . . . ?
C18 Zr1 C45 C41 -42.68(15) . . . . ?
Cl1 Zr1 C45 C41 -165.53(15) . . . . ?
C42 Zr1 C45 C41 38.14(15) . . . . ?
C11 Zr1 C45 C41 -26.28(17) . . . . ?
C44 Zr1 C45 C41 112.9(2) . . . . ?
C19 Zr1 C45 C41 -75.75(16) . . . . ?
C43 Zr1 C45 C41 77.86(16) . . . . ?
C12 Zr1 C45 C41 -51.5(2) . . . . ?
C20 Zr1 C45 C41 -83.78(16) . . . . ?
Cl2 Zr1 C45 C44 -17.7(2) . . . . ?
C18 Zr1 C45 C44 -155.55(16) . . . . ?
Cl1 Zr1 C45 C44 81.60(14) . . . . ?
C41 Zr1 C45 C44 -112.9(2) . . . . ?
C42 Zr1 C45 C44 -74.73(16) . . . . ?
C11 Zr1 C45 C44 -139.15(15) . . . . ?
C19 Zr1 C45 C44 171.37(16) . . . . ?
C43 Zr1 C45 C44 -35.02(14) . . . . ?
C12 Zr1 C45 C44 -164.41(15) . . . . ?
C20 Zr1 C45 C44 163.34(14) . . . . ?
Cl2 Zr1 C45 C45A -138.55(18) . . . . ?
C18 Zr1 C45 C45A 83.6(2) . . . . ?
Cl1 Zr1 C45 C45A -39.2(2) . . . . ?
C41 Zr1 C45 C45A 126.3(3) . . . . ?
C42 Zr1 C45 C45A 164.5(3) . . . . ?
C11 Zr1 C45 C45A 100.0(2) . . . . ?
C44 Zr1 C45 C45A -120.8(3) . . . . ?
C19 Zr1 C45 C45A 50.6(2) . . . . ?
C43 Zr1 C45 C45A -155.8(2) . . . . ?
C12 Zr1 C45 C45A 74.8(2) . . . . ?
C20 Zr1 C45 C45A 42.5(2) . . . . ?
C44 C43 C46 C46B 159.9(3) . . . . ?
C42 C43 C46 C46B -36.8(4) . . . . ?
Zr1 C43 C46 C46B 59.0(3) . . . . ?
C44 C43 C46 C46A 38.5(4) . . . . ?
C42 C43 C46 C46A -158.2(3) . . . . ?
Zr1 C43 C46 C46A -62.4(4) . . . . ?
C44 C43 C46 C51 -81.2(3) . . . . ?
C42 C43 C46 C51 82.1(3) . . . . ?
Zr1 C43 C46 C51 177.90(19) . . . . ?
C43 C46 C51 C56 -1.4(4) . . . . ?
C46B C46 C51 C56 118.7(3) . . . . ?
C46A C46 C51 C56 -121.1(3) . . . . ?
C43 C46 C51 C52 179.1(3) . . . . ?
C46B C46 C51 C52 -60.8(3) . . . . ?
C46A C46 C51 C52 59.5(4) . . . . ?
C56 C51 C52 C53 -0.3(5) . . . . ?
C46 C51 C52 C53 179.2(3) . . . . ?
C51 C52 C53 C54 0.2(5) . . . . ?
C52 C53 C54 C55 0.0(6) . . . . ?
C53 C54 C55 C56 0.0(6) . . . . ?
C52 C51 C56 C55 0.3(5) . . . . ?
C46 C51 C56 C55 -179.1(3) . . . . ?
C54 C55 C56 C51 -0.2(5) . . . . ?
